data_7239916
loop_
_publ_author_name
'Li, Rong-fang'
'Li, Rui-hao'
'Liu, Xin-fang'
'Chang, Xin-hong'
'Feng, Xun'

_publ_section_title
;
 Lanthanide complexes based on a conjugated pyridine carboxylate ligand:
 structures, luminescence and magnetic properties
;
_journal_issue 11
_journal_name_full 'RSC Advances'
_journal_page_first 6192
_journal_page_last 6199
_journal_paper_doi 10.1039/C9RA10975G
_journal_volume 10
_journal_year 2020
_chemical_formula_moiety '4(C36 H24 N6 O15 Tb2), 0.5(H4 O2)'
_chemical_formula_sum 'C144 H98 N24 O61 Tb8'
_chemical_formula_weight 4411.82
_space_group_crystal_system monoclinic
_space_group_IT_number 13
_space_group_name_Hall '-P 2yc'
_space_group_name_H-M_alt 'P 1 2/c 1'
_atom_sites_solution_hydrogens mixed
_audit_creation_date 2019-12-24
_audit_creation_method
;
Olex2 1.2
(compiled 2017.08.10 svn.r3458 for OlexSys, GUI svn.r5381)
;
_audit_update_record
;
2020-01-17 deposited with the CCDC.	2020-01-29 downloaded from the CCDC.
;
_cell_angle_alpha 90
_cell_angle_beta 107.756(2)
_cell_angle_gamma 90
_cell_formula_units_Z 2
_cell_length_a 19.3527(3)
_cell_length_b 18.2613(3)
_cell_length_c 23.1008(4)
_cell_measurement_reflns_used 30336
_cell_measurement_temperature 296.8(4)
_cell_measurement_theta_max 26.4720
_cell_measurement_theta_min 3.6880
_cell_volume 7775.0(2)
_computing_cell_refinement 'CrysAlisPro 1.171.38.41r (Rigaku OD, 2015)'
_computing_data_collection 'CrysAlisPro 1.171.38.41r (Rigaku OD, 2015)'
_computing_data_reduction 'CrysAlisPro 1.171.38.41r (Rigaku OD, 2015)'
_computing_molecular_graphics 'Olex2 (Dolomanov et al., 2009)'
_computing_publication_material 'Olex2 (Dolomanov et al., 2009)'
_computing_structure_refinement 'XL (Sheldrick, 2008)'
_computing_structure_solution 'SHELXT 2014/5 (Sheldrick, 2014)'
_diffrn_ambient_environment air
_diffrn_ambient_temperature 296.8(4)
_diffrn_detector 'CCD plate'
_diffrn_detector_area_resol_mean 8.0584
_diffrn_detector_type EosS2
_diffrn_measured_fraction_theta_full 0.980
_diffrn_measured_fraction_theta_max 0.980
_diffrn_measurement_details
;
List of Runs (angles in degrees, time in seconds):

  # Type    Start    End  Width  t~exp~   \w     \q     \k     \f   Frames
#--------------------------------------------------------------------------
  1  \w    -36.00  58.00   1.00    8.41    --   -9.62  77.00   0.00   94
  2  \w    -61.00  16.00   1.00    8.41    --   -9.62 -77.00  60.00   77
  3  \w    -18.00  10.00   1.00    8.41    --   -9.62 -99.00-120.00   28
  4  \w     -6.00  68.00   1.00    8.41    --   10.64  57.00 -30.00   74
  5  \w    -20.00  20.00   1.00    8.41    --   10.64 -99.00  60.00   40
  6  \w     50.00  77.00   1.00    8.41    --   10.64  57.00-120.00   27
  7  \w    -12.00  14.00   1.00    8.41    --   10.64 -57.00  90.00   26
  8  \w     -6.00  34.00   1.00    8.41    --   10.64  57.00 -90.00   40
  9  \w    -33.00  30.00   1.00    8.41    --   10.64 -38.00 120.00   63
;
_diffrn_measurement_device 'four-circle diffractometer'
_diffrn_measurement_device_type 'SuperNova, Single source at offset, EosS2'
_diffrn_measurement_method '\w scans'
_diffrn_orient_matrix_type 'CrysAlisPro convention (1999,Acta A55,543-557)'
_diffrn_orient_matrix_UB_11 0.0022252000
_diffrn_orient_matrix_UB_12 0.0375228000
_diffrn_orient_matrix_UB_13 -0.0071832000
_diffrn_orient_matrix_UB_21 -0.0194174000
_diffrn_orient_matrix_UB_22 0.0095693000
_diffrn_orient_matrix_UB_23 0.0204396000
_diffrn_orient_matrix_UB_31 0.0331519000
_diffrn_orient_matrix_UB_32 0.0030797000
_diffrn_orient_matrix_UB_33 0.0238745000
_diffrn_radiation_monochromator mirror
_diffrn_radiation_probe x-ray
_diffrn_radiation_type MoK\a
_diffrn_radiation_wavelength 0.71073
_diffrn_reflns_av_R_equivalents 0.0395
_diffrn_reflns_av_unetI/netI 0.0329
_diffrn_reflns_Laue_measured_fraction_full 0.980
_diffrn_reflns_Laue_measured_fraction_max 0.980
_diffrn_reflns_limit_h_max 19
_diffrn_reflns_limit_h_min -23
_diffrn_reflns_limit_k_max 21
_diffrn_reflns_limit_k_min -21
_diffrn_reflns_limit_l_max 27
_diffrn_reflns_limit_l_min -27
_diffrn_reflns_number 70994
_diffrn_reflns_point_group_measured_fraction_full 0.980
_diffrn_reflns_point_group_measured_fraction_max 0.980
_diffrn_reflns_theta_full 24.999
_diffrn_reflns_theta_max 24.999
_diffrn_reflns_theta_min 3.286
_diffrn_source 'micro-focus sealed X-ray tube'
_diffrn_source_type 'SuperNova (Mo) X-ray Source'
_exptl_absorpt_coefficient_mu 3.688
_exptl_absorpt_correction_T_max 1.00000
_exptl_absorpt_correction_T_min 0.57090
_exptl_absorpt_correction_type multi-scan
_exptl_absorpt_process_details
;
CrysAlisPro 1.171.38.41r (Rigaku Oxford Diffraction, 2015)
Empirical absorption correction using spherical harmonics,
 implemented in SCALE3 ABSPACK scaling algorithm.
;
_exptl_crystal_colour yellow
_exptl_crystal_density_diffrn 1.884
_exptl_crystal_description flake
_exptl_crystal_F_000 4276
_exptl_crystal_size_max 0.2
_exptl_crystal_size_mid 0.16
_exptl_crystal_size_min 0.11
_refine_diff_density_max 0.765
_refine_diff_density_min -1.022
_refine_diff_density_rms 0.101
_refine_ls_extinction_method none
_refine_ls_goodness_of_fit_ref 1.048
_refine_ls_hydrogen_treatment constr
_refine_ls_matrix_type full
_refine_ls_number_parameters 1077
_refine_ls_number_reflns 13407
_refine_ls_number_restraints 9
_refine_ls_restrained_S_all 1.048
_refine_ls_R_factor_all 0.0349
_refine_ls_R_factor_gt 0.0279
_refine_ls_shift/su_max 0.004
_refine_ls_shift/su_mean 0.000
_refine_ls_structure_factor_coef Fsqd
_refine_ls_weighting_details 'w=1/[\s^2^(Fo^2^)+(0.0240P)^2^+10.1610P] where P=(Fo^2^+2Fc^2^)/3'
_refine_ls_weighting_scheme calc
_refine_ls_wR_factor_gt 0.0603
_refine_ls_wR_factor_ref 0.0626
_reflns_Friedel_coverage 0.000
_reflns_number_gt 11722
_reflns_number_total 13407
_reflns_threshold_expression 'I > 2\s(I)'
_cod_data_source_file c9ra10975g2.cif
_cod_data_source_block lrf-l4-zn-tb_sq
_cod_depositor_comments 'Adding full bibliography for 7239914--7239916.cif.'
_cod_database_code 7239916
_shelx_shelxl_version_number 2016/6
_shelx_space_group_comment
;
The symmetry employed for this shelxl refinement is uniquely defined
by the following loop, which should always be used as a source of
symmetry information in preference to the above space-group names.
They are only intended as comments.
;
_shelx_estimated_absorpt_t_max 0.687
_shelx_estimated_absorpt_t_min 0.526
_reflns_odcompleteness_completeness 99.64
_reflns_odcompleteness_iscentric 1
_reflns_odcompleteness_theta 23.21
_olex2_refinement_description
;
1. Fixed Uiso
 At 1.2 times of:
  All C(H) groups
 At 1.5 times of:
  All O(H,H) groups
2. Restrained distances
 H21-H31A
 2.2 with sigma of 0.02
 H2_$1-H30A_$2
 2.2 with sigma of 0.02
3. Rigid bond restraints
 O17, O22, O21, O7, O11
 with sigma for 1-2 distances of 0.01 and sigma for 1-3 distances of 0.01
 C27, C28
 with sigma for 1-2 distances of 0.01 and sigma for 1-3 distances of 0.01
4. Uiso/Uaniso restraints and constraints
O29 \\sim O26 \\sim O24 \\sim O17 \\sim O22 \\sim O21 \\sim O5 \\sim O4 \\sim
O7 \\sim O14 \\sim O11: within 1.7A with sigma of 0.04 and sigma for terminal
atoms of 0.08
C27 \\sim C28: within 1.7A with sigma of 0.04 and sigma for terminal atoms of
0.08
5. Others
 Fixed Sof: H1A(0.5) H1B(0.5)
6.a Free rotating group:
 O1(H1A,H1B)
6.b Rotating group:
 O30(H30A,H30B), O29(H29A,H29B), O31(H31A,H31B), O15(H15A,H15B), O14(H14A,
 H14B), O16(H16A,H16B)
6.c Aromatic/amide H refined with riding coordinates:
 C38(H38), C39(H39), C40(H40), C43(H43), C44(H44), C45(H45), C50(H50),
 C51(H51), C52(H52), C55(H55), C56(H56), C57(H57), C62(H62), C63(H63), C64(H64),
  C67(H67), C68(H68), C69(H69), C2(H2), C3(H3), C4(H4), C7(H7), C8(H8), C9(H9),
 C14(H14), C15(H15), C16(H16), C19(H19), C20(H20), C21(H21), C26(H26), C27(H27),
  C28(H28), C31(H31), C32(H32), C33(H33)
;
_olex2_submission_special_instructions 'No special instructions were received'
_oxdiff_exptl_absorpt_empirical_details
;
Empirical correction (ABSPACK) includes:
- Absorption correction using spherical harmonics
- Frame scaling
;
_oxdiff_exptl_absorpt_empirical_full_max 1.757
_oxdiff_exptl_absorpt_empirical_full_min 0.693

loop_
_space_group_symop_operation_xyz
'x, y, z'
'-x, y, -z+1/2'
'-x, -y, -z'
'x, -y, z-1/2'

loop_
_atom_site_label
_atom_site_type_symbol
_atom_site_fract_x
_atom_site_fract_y
_atom_site_fract_z
_atom_site_U_iso_or_equiv
_atom_site_adp_type
_atom_site_occupancy
_atom_site_site_symmetry_order
_atom_site_calc_flag
_atom_site_refinement_flags_posn
_atom_site_refinement_flags_adp
_atom_site_refinement_flags_occupancy
Tb4 Tb 0.55377(2) 0.31291(2) 0.47828(2) 0.02030(6) Uani 1 1 d . . .
Tb3 Tb 0.29725(2) 0.09145(2) 0.36941(2) 0.02566(6) Uani 1 1 d . . .
O28 O 0.72442(15) 0.15887(16) 0.46371(12) 0.0362(7) Uani 1 1 d . . .
O27 O 0.63069(14) 0.23557(15) 0.44727(11) 0.0311(7) Uani 1 1 d . . .
O30 O 0.65090(14) 0.39998(15) 0.51498(12) 0.0339(7) Uani 1 1 d . . .
H30A H 0.635539 0.441651 0.529577 0.051 Uiso 1 1 d DGR . .
H30B H 0.685929 0.383691 0.548946 0.051 Uiso 1 1 d GR . .
O29 O 0.54957(16) 0.39649(15) 0.39722(12) 0.0367(7) Uani 1 1 d . U .
H29A H 0.580914 0.384124 0.374164 0.055 Uiso 1 1 d GR . .
H29B H 0.504505 0.395487 0.366236 0.055 Uiso 1 1 d GR . .
O31 O 0.49372(14) 0.21329(15) 0.51040(12) 0.0303(7) Uani 1 1 d . . .
H31A H 0.487631 0.222541 0.546004 0.045 Uiso 1 1 d DGR . .
H31B H 0.448929 0.208633 0.486235 0.045 Uiso 1 1 d GR . .
O25 O 0.46828(14) 0.40052(15) 0.48376(12) 0.0292(7) Uani 1 1 d . . .
O26 O 0.41561(15) 0.47501(15) 0.53481(13) 0.0381(7) Uani 1 1 d . U .
O20 O 0.46640(15) 0.26412(16) 0.38979(12) 0.0358(7) Uani 1 1 d . . .
O19 O 0.39287(15) 0.17756(15) 0.40544(12) 0.0321(7) Uani 1 1 d . . .
O23 O 0.38016(16) -0.00275(16) 0.37390(12) 0.0393(7) Uani 1 1 d . . .
O24 O 0.44820(18) -0.09680(18) 0.41923(14) 0.0477(8) Uani 1 1 d . U .
O18 O 0.20353(16) 0.01066(16) 0.36152(13) 0.0394(7) Uani 1 1 d . . .
O17 O 0.10912(17) -0.05398(19) 0.30832(15) 0.0523(9) Uani 1 1 d . U .
O22 O 0.1238(2) 0.2528(3) 0.3508(2) 0.0947(15) Uani 1 1 d . U .
O21 O 0.21136(18) 0.18289(17) 0.33675(15) 0.0492(9) Uani 1 1 d . U .
N10 N 0.34919(18) 0.03505(19) 0.47269(14) 0.0301(8) Uani 1 1 d . . .
N9 N 0.25133(18) 0.13852(19) 0.45152(16) 0.0338(9) Uani 1 1 d . . .
N7 N 0.23729(18) 0.05000(18) 0.26366(14) 0.0298(8) Uani 1 1 d . . .
N8 N 0.34265(17) 0.14646(17) 0.28856(14) 0.0255(8) Uani 1 1 d . . .
N12 N 0.64692(16) 0.25018(17) 0.56319(13) 0.0242(7) Uani 1 1 d . . .
N11 N 0.55388(17) 0.34376(17) 0.58374(14) 0.0244(7) Uani 1 1 d . . .
C37 C 0.3927(2) 0.2000(2) 0.30449(17) 0.0271(9) Uani 1 1 d . . .
C38 C 0.4167(2) 0.2379(2) 0.26277(18) 0.0353(11) Uani 1 1 d . . .
H38 H 0.450257 0.275601 0.275044 0.042 Uiso 1 1 calc R . .
C39 C 0.3897(2) 0.2185(3) 0.20226(19) 0.0413(12) Uani 1 1 d . . .
H39 H 0.405481 0.242371 0.173027 0.050 Uiso 1 1 calc R . .
C40 C 0.3389(2) 0.1632(3) 0.18592(19) 0.0391(11) Uani 1 1 d . . .
H40 H 0.320401 0.149130 0.145416 0.047 Uiso 1 1 calc R . .
C41 C 0.3156(2) 0.1288(2) 0.22955(17) 0.0297(10) Uani 1 1 d . . .
C42 C 0.2574(2) 0.0725(2) 0.21610(18) 0.0310(10) Uani 1 1 d . . .
C43 C 0.2240(3) 0.0451(3) 0.1582(2) 0.0505(13) Uani 1 1 d . . .
H43 H 0.238595 0.060491 0.125409 0.061 Uiso 1 1 calc R . .
C44 C 0.1692(3) -0.0050(3) 0.1502(2) 0.0611(16) Uani 1 1 d . . .
H44 H 0.146421 -0.024087 0.111776 0.073 Uiso 1 1 calc R . .
C45 C 0.1478(3) -0.0272(3) 0.1995(2) 0.0532(14) Uani 1 1 d . . .
H45 H 0.110697 -0.061215 0.194817 0.064 Uiso 1 1 calc R . .
C46 C 0.1824(2) 0.0022(2) 0.25525(18) 0.0326(10) Uani 1 1 d . . .
C47 C 0.1630(2) -0.0154(2) 0.3128(2) 0.0352(10) Uani 1 1 d . . .
C48 C 0.4201(2) 0.2156(2) 0.37144(17) 0.0269(9) Uani 1 1 d . . .
C49 C 0.1975(2) 0.1875(3) 0.4348(2) 0.0415(12) Uani 1 1 d . . .
C50 C 0.1660(3) 0.2158(3) 0.4765(3) 0.0549(14) Uani 1 1 d . . .
H50 H 0.128184 0.249300 0.464375 0.066 Uiso 1 1 calc R . .
C51 C 0.1914(3) 0.1936(3) 0.5353(3) 0.0583(16) Uani 1 1 d . . .
H51 H 0.171331 0.212693 0.563896 0.070 Uiso 1 1 calc R . .
C52 C 0.2464(3) 0.1431(3) 0.5528(2) 0.0501(13) Uani 1 1 d . . .
H52 H 0.263855 0.127571 0.592975 0.060 Uiso 1 1 calc R . .
C53 C 0.2752(2) 0.1158(2) 0.5093(2) 0.0371(11) Uani 1 1 d . . .
C54 C 0.3323(2) 0.0583(2) 0.52182(19) 0.0358(11) Uani 1 1 d . . .
C55 C 0.3657(3) 0.0288(3) 0.5786(2) 0.0514(14) Uani 1 1 d . . .
H55 H 0.354366 0.046188 0.612435 0.062 Uiso 1 1 calc R . .
C56 C 0.4158(3) -0.0263(3) 0.5848(2) 0.0544(14) Uani 1 1 d . . .
H56 H 0.439027 -0.046175 0.622805 0.065 Uiso 1 1 calc R . .
C57 C 0.4310(3) -0.0516(3) 0.5343(2) 0.0435(12) Uani 1 1 d . . .
H57 H 0.463587 -0.089878 0.537336 0.052 Uiso 1 1 calc R . .
C58 C 0.3974(2) -0.0195(2) 0.47895(19) 0.0333(10) Uani 1 1 d . . .
C59 C 0.4102(2) -0.0425(2) 0.42009(19) 0.0346(10) Uani 1 1 d . . .
C60 C 0.1748(3) 0.2101(3) 0.3690(3) 0.0523(14) Uani 1 1 d . . .
C61 C 0.6511(2) 0.2594(2) 0.62188(17) 0.0288(10) Uani 1 1 d . . .
C62 C 0.7012(3) 0.2212(3) 0.66750(19) 0.0445(12) Uani 1 1 d . . .
H62 H 0.703861 0.228107 0.708000 0.053 Uiso 1 1 calc R . .
C63 C 0.7472(3) 0.1727(3) 0.6520(2) 0.0516(14) Uani 1 1 d . . .
H63 H 0.780982 0.146309 0.682018 0.062 Uiso 1 1 calc R . .
C64 C 0.7428(2) 0.1635(3) 0.59208(19) 0.0400(11) Uani 1 1 d . . .
H64 H 0.773414 0.130909 0.580968 0.048 Uiso 1 1 calc R . .
C65 C 0.6925(2) 0.2032(2) 0.54887(17) 0.0260(9) Uani 1 1 d . . .
C66 C 0.6000(2) 0.3130(2) 0.63399(17) 0.0280(10) Uani 1 1 d . . .
C67 C 0.5999(2) 0.3319(3) 0.69172(18) 0.0405(12) Uani 1 1 d . . .
H67 H 0.632352 0.310315 0.725677 0.049 Uiso 1 1 calc R . .
C68 C 0.5507(3) 0.3837(3) 0.6981(2) 0.0461(13) Uani 1 1 d . . .
H68 H 0.549952 0.397545 0.736659 0.055 Uiso 1 1 calc R . .
C69 C 0.5025(2) 0.4148(3) 0.6470(2) 0.0407(12) Uani 1 1 d . . .
H69 H 0.468211 0.448807 0.650460 0.049 Uiso 1 1 calc R . .
C70 C 0.5065(2) 0.3940(2) 0.59115(17) 0.0267(9) Uani 1 1 d . . .
C71 C 0.4590(2) 0.4267(2) 0.53157(19) 0.0285(10) Uani 1 1 d . . .
C72 C 0.6829(2) 0.1977(2) 0.48137(17) 0.0248(9) Uani 1 1 d . . .
Tb1 Tb 0.21720(2) 0.42928(2) 0.63583(2) 0.02236(6) Uani 1 1 d . . .
Tb2 Tb -0.03935(2) 0.20004(2) 0.53339(2) 0.02153(6) Uani 1 1 d . . .
O5 O 0.39533(17) 0.59072(18) 0.69403(14) 0.0468(8) Uani 1 1 d . U .
O4 O 0.31029(15) 0.51201(15) 0.64257(12) 0.0333(7) Uani 1 1 d . U .
O9 O 0.04586(16) 0.59917(16) 0.58018(13) 0.0377(7) Uani 1 1 d . . .
O8 O 0.12748(16) 0.51693(16) 0.62941(12) 0.0357(7) Uani 1 1 d . . .
O7 O 0.3843(2) 0.2610(2) 0.65299(16) 0.0664(11) Uani 1 1 d . U .
O6 O 0.30104(16) 0.33589(16) 0.66756(12) 0.0397(8) Uani 1 1 d . . .
O3 O 0.12100(15) 0.34104(15) 0.60190(11) 0.0304(7) Uani 1 1 d . . .
O2 O 0.04575(15) 0.25832(16) 0.62053(11) 0.0365(7) Uani 1 1 d . . .
O15 O 0.02259(14) 0.29449(14) 0.49663(12) 0.0289(6) Uani 1 1 d . . .
H15A H 0.055306 0.315722 0.526770 0.043 Uiso 1 1 d GR . .
H15B H -0.007345 0.330155 0.480812 0.043 Uiso 1 1 d GR . .
O14 O -0.04635(17) 0.14478(18) 0.62446(12) 0.0484(9) Uani 1 1 d . U .
H14A H -0.016075 0.150241 0.661476 0.073 Uiso 1 1 d GR . .
H14B H -0.079890 0.114384 0.628905 0.073 Uiso 1 1 d GR . .
O12 O -0.12148(15) 0.28070(16) 0.55154(12) 0.0334(7) Uani 1 1 d . . .
O13 O -0.21792(16) 0.35381(18) 0.52296(14) 0.0468(8) Uani 1 1 d . . .
O16 O -0.13548(14) 0.11284(15) 0.50764(13) 0.0332(7) Uani 1 1 d . . .
H16A H -0.176566 0.135210 0.498899 0.050 Uiso 1 1 d GR . .
H16B H -0.134369 0.086913 0.539064 0.050 Uiso 1 1 d GR . .
O10 O 0.04671(16) 0.10986(16) 0.54285(13) 0.0375(7) Uani 1 1 d . . .
O11 O 0.10483(18) 0.02617(18) 0.50532(15) 0.0555(9) Uani 1 1 d . U .
N4 N 0.15732(17) 0.47714(18) 0.53043(14) 0.0255(8) Uani 1 1 d . . .
N3 N 0.25921(17) 0.37751(17) 0.55284(14) 0.0257(8) Uani 1 1 d . . .
N1 N 0.27594(16) 0.47620(17) 0.74064(13) 0.0227(7) Uani 1 1 d . . .
N2 N 0.17270(17) 0.37764(17) 0.71842(13) 0.0240(7) Uani 1 1 d . . .
N6 N -0.12812(17) 0.24993(18) 0.43954(14) 0.0267(8) Uani 1 1 d . . .
N5 N -0.03188(17) 0.15180(18) 0.43427(14) 0.0266(8) Uani 1 1 d . . .
C1 C 0.2587(2) 0.4530(2) 0.78945(17) 0.0261(9) Uani 1 1 d . . .
C2 C 0.2958(2) 0.4783(2) 0.84739(18) 0.0335(10) Uani 1 1 d . . .
H2 H 0.283696 0.461403 0.881007 0.040 Uiso 1 1 calc DR . .
C3 C 0.3504(2) 0.5284(2) 0.85442(19) 0.0385(11) Uani 1 1 d . . .
H3 H 0.375372 0.546060 0.892879 0.046 Uiso 1 1 calc R . .
C4 C 0.3680(2) 0.5525(2) 0.80435(19) 0.0363(11) Uani 1 1 d . . .
H4 H 0.404736 0.586751 0.808322 0.044 Uiso 1 1 calc R . .
C5 C 0.3301(2) 0.5247(2) 0.74801(17) 0.0250(9) Uani 1 1 d . . .
C6 C 0.1996(2) 0.3979(2) 0.77697(17) 0.0274(9) Uani 1 1 d . . .
C7 C 0.1744(2) 0.3676(2) 0.82146(18) 0.0390(11) Uani 1 1 d . . .
H7 H 0.193533 0.382600 0.861677 0.047 Uiso 1 1 calc R . .
C8 C 0.1208(3) 0.3150(3) 0.8059(2) 0.0479(13) Uani 1 1 d . . .
H8 H 0.103521 0.293845 0.835478 0.057 Uiso 1 1 calc R . .
C9 C 0.0932(3) 0.2942(3) 0.74597(19) 0.0425(12) Uani 1 1 d . . .
H9 H 0.056834 0.259028 0.734273 0.051 Uiso 1 1 calc R . .
C10 C 0.1204(2) 0.3264(2) 0.70374(17) 0.0286(10) Uani 1 1 d . . .
C11 C 0.3477(2) 0.5447(2) 0.69080(18) 0.0290(10) Uani 1 1 d . . .
C12 C 0.0931(2) 0.3068(2) 0.63748(17) 0.0273(9) Uani 1 1 d . . .
C13 C 0.1033(2) 0.5257(2) 0.52290(17) 0.0260(9) Uani 1 1 d . . .
C14 C 0.0629(2) 0.5497(2) 0.46633(19) 0.0353(11) Uani 1 1 d . . .
H14 H 0.025524 0.583236 0.462190 0.042 Uiso 1 1 calc R . .
C15 C 0.0786(3) 0.5235(3) 0.4158(2) 0.0431(12) Uani 1 1 d . . .
H15 H 0.051622 0.538804 0.377106 0.052 Uiso 1 1 calc R . .
C16 C 0.1341(2) 0.4750(3) 0.42312(18) 0.0374(11) Uani 1 1 d . . .
H16 H 0.145727 0.457355 0.389454 0.045 Uiso 1 1 calc R . .
C17 C 0.1733(2) 0.4519(2) 0.48129(17) 0.0284(10) Uani 1 1 d . . .
C18 C 0.2340(2) 0.3982(2) 0.49463(18) 0.0295(10) Uani 1 1 d . . .
C19 C 0.2625(2) 0.3707(2) 0.45081(19) 0.0358(11) Uani 1 1 d . . .
H19 H 0.244286 0.385648 0.410532 0.043 Uiso 1 1 calc R . .
C20 C 0.3179(2) 0.3210(3) 0.4680(2) 0.0404(12) Uani 1 1 d . . .
H20 H 0.337845 0.302104 0.439277 0.048 Uiso 1 1 calc R . .
C21 C 0.3440(2) 0.2991(2) 0.5273(2) 0.0362(11) Uani 1 1 d . . .
H21 H 0.381682 0.265363 0.539521 0.043 Uiso 1 1 calc DR . .
C22 C 0.3127(2) 0.3284(2) 0.56875(18) 0.0293(10) Uani 1 1 d . . .
C23 C 0.3359(2) 0.3061(2) 0.6352(2) 0.0380(11) Uani 1 1 d . . .
C24 C 0.0905(2) 0.5501(2) 0.58153(19) 0.0289(10) Uani 1 1 d . . .
C25 C 0.0184(2) 0.1003(2) 0.43662(18) 0.0310(10) Uani 1 1 d . . .
C26 C 0.0313(3) 0.0732(3) 0.3858(2) 0.0553(14) Uani 1 1 d . . .
H26 H 0.066617 0.037710 0.388545 0.066 Uiso 1 1 calc R . .
C27 C -0.0097(4) 0.1004(4) 0.3304(2) 0.080(2) Uani 1 1 d . U .
H27 H -0.002405 0.082722 0.294902 0.097 Uiso 1 1 calc R . .
C28 C -0.0611(3) 0.1533(3) 0.3269(2) 0.0630(16) Uani 1 1 d . U .
H28 H -0.088378 0.172193 0.289487 0.076 Uiso 1 1 calc R . .
C29 C -0.0717(2) 0.1780(2) 0.38025(18) 0.0329(10) Uani 1 1 d . . .
C30 C -0.1272(2) 0.2327(2) 0.38289(17) 0.0289(10) Uani 1 1 d . . .
C31 C -0.1757(2) 0.2646(3) 0.33195(19) 0.0422(12) Uani 1 1 d . . .
H31 H -0.174295 0.253202 0.293088 0.051 Uiso 1 1 calc R . .
C32 C -0.2260(3) 0.3137(3) 0.3404(2) 0.0488(13) Uani 1 1 d . . .
H32 H -0.258624 0.336033 0.306996 0.059 Uiso 1 1 calc R . .
C33 C -0.2281(2) 0.3297(2) 0.3981(2) 0.0388(11) Uani 1 1 d . . .
H33 H -0.262584 0.361754 0.404263 0.047 Uiso 1 1 calc R . .
C34 C -0.1778(2) 0.2968(2) 0.44628(18) 0.0271(9) Uani 1 1 d . . .
C35 C -0.1736(2) 0.3126(2) 0.5119(2) 0.0312(10) Uani 1 1 d . . .
C36 C 0.0603(2) 0.0751(2) 0.4998(2) 0.0337(10) Uani 1 1 d . . .
O1 O 0.000000 0.1412(2) 0.750000 0.0450(11) Uani 1 2 d S T P
H1A H 0.028670 0.105097 0.761459 0.068 Uiso 0.5 1 d G . .
H1B H -0.041109 0.124877 0.750062 0.068 Uiso 0.5 1 d G . .

loop_
_atom_site_aniso_label
_atom_site_aniso_U_11
_atom_site_aniso_U_22
_atom_site_aniso_U_33
_atom_site_aniso_U_23
_atom_site_aniso_U_13
_atom_site_aniso_U_12
Tb4 0.01940(10) 0.02090(11) 0.01975(10) 0.00006(8) 0.00471(8) 0.00200(8)
Tb3 0.02621(11) 0.02556(12) 0.02489(11) -0.00058(8) 0.00732(8) -0.00233(9)
O28 0.0275(16) 0.0449(19) 0.0358(17) -0.0047(14) 0.0093(13) 0.0161(15)
O27 0.0303(16) 0.0369(18) 0.0245(15) 0.0015(13) 0.0057(12) 0.0116(14)
O30 0.0260(16) 0.0276(16) 0.0426(17) -0.0021(13) 0.0023(13) -0.0014(13)
O29 0.0442(18) 0.0353(18) 0.0310(16) 0.0053(13) 0.0119(14) -0.0012(15)
O31 0.0303(16) 0.0343(17) 0.0249(15) 0.0012(13) 0.0063(12) -0.0051(13)
O25 0.0268(15) 0.0346(17) 0.0280(16) 0.0016(13) 0.0109(12) 0.0103(13)
O26 0.0374(18) 0.0262(17) 0.0538(19) -0.0031(14) 0.0184(15) 0.0089(15)
O20 0.0335(17) 0.0366(18) 0.0318(16) 0.0001(14) 0.0017(13) -0.0139(15)
O19 0.0362(17) 0.0345(17) 0.0233(15) -0.0019(13) 0.0055(13) -0.0112(14)
O23 0.0498(19) 0.0398(19) 0.0299(16) 0.0036(14) 0.0147(14) 0.0108(16)
O24 0.056(2) 0.041(2) 0.048(2) 0.0046(16) 0.0197(17) 0.0172(17)
O18 0.0416(18) 0.0417(19) 0.0347(17) -0.0025(15) 0.0115(14) -0.0151(15)
O17 0.043(2) 0.057(2) 0.057(2) -0.0099(18) 0.0143(16) -0.0260(18)
O22 0.074(3) 0.099(4) 0.113(4) 0.020(3) 0.031(3) 0.054(3)
O21 0.048(2) 0.042(2) 0.055(2) 0.0063(16) 0.0125(17) 0.0163(17)
N10 0.032(2) 0.031(2) 0.0267(19) -0.0031(16) 0.0088(15) -0.0070(17)
N9 0.031(2) 0.030(2) 0.046(2) -0.0079(17) 0.0196(17) -0.0057(17)
N7 0.032(2) 0.030(2) 0.0258(19) -0.0018(15) 0.0052(15) -0.0022(17)
N8 0.0263(18) 0.0260(19) 0.0230(18) -0.0022(15) 0.0057(14) -0.0036(15)
N12 0.0227(18) 0.0255(19) 0.0225(18) 0.0023(14) 0.0041(14) 0.0002(15)
N11 0.0238(18) 0.0226(18) 0.0251(18) -0.0032(14) 0.0052(14) -0.0016(15)
C37 0.026(2) 0.031(2) 0.023(2) -0.0020(18) 0.0064(17) -0.0004(19)
C38 0.033(3) 0.038(3) 0.036(3) 0.002(2) 0.012(2) -0.007(2)
C39 0.048(3) 0.049(3) 0.029(2) 0.010(2) 0.014(2) -0.006(2)
C40 0.044(3) 0.049(3) 0.022(2) -0.001(2) 0.009(2) -0.003(2)
C41 0.035(2) 0.032(2) 0.021(2) 0.0026(18) 0.0072(18) 0.001(2)
C42 0.031(2) 0.031(2) 0.027(2) -0.0032(19) 0.0041(19) -0.001(2)
C43 0.058(3) 0.060(4) 0.029(3) -0.005(2) 0.007(2) -0.014(3)
C44 0.060(4) 0.075(4) 0.039(3) -0.021(3) 0.001(3) -0.028(3)
C45 0.048(3) 0.062(4) 0.045(3) -0.012(3) 0.007(2) -0.027(3)
C46 0.033(2) 0.026(2) 0.035(2) -0.0047(19) 0.0036(19) -0.006(2)
C47 0.034(3) 0.029(3) 0.044(3) -0.002(2) 0.012(2) -0.003(2)
C48 0.025(2) 0.029(2) 0.025(2) 0.0031(19) 0.0054(18) 0.003(2)
C49 0.028(3) 0.038(3) 0.063(3) -0.015(2) 0.020(2) -0.009(2)
C50 0.042(3) 0.043(3) 0.090(4) -0.020(3) 0.036(3) -0.004(3)
C51 0.060(4) 0.053(4) 0.079(4) -0.031(3) 0.047(3) -0.022(3)
C52 0.057(3) 0.050(3) 0.053(3) -0.022(3) 0.031(3) -0.017(3)
C53 0.042(3) 0.040(3) 0.036(3) -0.012(2) 0.022(2) -0.017(2)
C54 0.042(3) 0.038(3) 0.030(2) -0.007(2) 0.015(2) -0.012(2)
C55 0.064(4) 0.065(4) 0.027(3) -0.003(2) 0.018(2) -0.013(3)
C56 0.064(4) 0.062(4) 0.032(3) 0.011(3) 0.006(2) 0.000(3)
C57 0.045(3) 0.041(3) 0.040(3) 0.007(2) 0.006(2) -0.001(2)
C58 0.034(2) 0.030(3) 0.034(2) -0.001(2) 0.007(2) -0.005(2)
C59 0.030(2) 0.036(3) 0.035(3) 0.004(2) 0.006(2) 0.004(2)
C60 0.041(3) 0.037(3) 0.079(4) 0.005(3) 0.019(3) 0.007(3)
C61 0.029(2) 0.031(2) 0.025(2) 0.0003(18) 0.0065(18) -0.0020(19)
C62 0.051(3) 0.055(3) 0.022(2) 0.008(2) 0.002(2) 0.012(3)
C63 0.056(3) 0.055(3) 0.035(3) 0.015(2) -0.001(2) 0.027(3)
C64 0.040(3) 0.039(3) 0.037(3) 0.005(2) 0.007(2) 0.015(2)
C65 0.023(2) 0.024(2) 0.028(2) 0.0038(18) 0.0035(18) 0.0012(18)
C66 0.024(2) 0.035(3) 0.024(2) -0.0004(18) 0.0056(18) -0.0014(19)
C67 0.039(3) 0.061(3) 0.022(2) -0.004(2) 0.009(2) -0.006(2)
C68 0.047(3) 0.063(3) 0.034(3) -0.014(2) 0.020(2) -0.002(3)
C69 0.040(3) 0.048(3) 0.041(3) -0.010(2) 0.021(2) 0.000(2)
C70 0.029(2) 0.025(2) 0.030(2) -0.0060(18) 0.0145(18) -0.0083(19)
C71 0.025(2) 0.021(2) 0.042(3) -0.0044(19) 0.014(2) -0.0073(19)
C72 0.021(2) 0.024(2) 0.030(2) -0.0020(18) 0.0080(18) -0.0033(18)
Tb1 0.02596(11) 0.02260(11) 0.01752(10) 0.00009(8) 0.00514(8) -0.00070(8)
Tb2 0.02210(11) 0.02150(11) 0.01991(10) 0.00108(8) 0.00479(8) 0.00154(8)
O5 0.046(2) 0.053(2) 0.0430(19) -0.0076(16) 0.0166(15) -0.0241(18)
O4 0.0376(17) 0.0360(18) 0.0275(16) -0.0005(13) 0.0116(13) -0.0077(14)
O9 0.0430(19) 0.0312(18) 0.0408(18) 0.0061(14) 0.0156(14) 0.0116(15)
O8 0.0462(18) 0.0365(18) 0.0254(16) 0.0050(14) 0.0126(14) 0.0141(15)
O7 0.066(2) 0.074(3) 0.057(2) 0.011(2) 0.0141(19) 0.043(2)
O6 0.0456(19) 0.0421(19) 0.0282(16) 0.0026(14) 0.0064(14) 0.0177(16)
O3 0.0363(17) 0.0315(17) 0.0214(14) -0.0027(13) 0.0059(13) -0.0093(14)
O2 0.0389(18) 0.0416(19) 0.0251(15) -0.0036(14) 0.0039(13) -0.0198(15)
O15 0.0291(16) 0.0265(16) 0.0281(15) 0.0036(12) 0.0044(12) 0.0015(13)
O14 0.052(2) 0.061(2) 0.0259(16) 0.0096(16) 0.0035(14) -0.0269(18)
O12 0.0353(17) 0.0362(18) 0.0295(16) 0.0001(13) 0.0112(13) 0.0114(14)
O13 0.0343(18) 0.047(2) 0.061(2) -0.0079(17) 0.0179(16) 0.0142(16)
O16 0.0234(15) 0.0266(16) 0.0466(18) 0.0023(14) 0.0063(13) 0.0020(13)
O10 0.0412(18) 0.0328(18) 0.0353(17) 0.0044(14) 0.0069(14) 0.0176(14)
O11 0.052(2) 0.044(2) 0.063(2) -0.0061(17) 0.0067(17) 0.0252(18)
N4 0.0286(19) 0.0251(19) 0.0242(18) -0.0023(15) 0.0101(15) -0.0073(16)
N3 0.0260(19) 0.0239(19) 0.0280(19) -0.0016(15) 0.0097(15) -0.0026(16)
N1 0.0246(18) 0.0202(18) 0.0218(17) -0.0005(14) 0.0049(14) 0.0024(15)
N2 0.0290(19) 0.0242(18) 0.0191(17) -0.0016(14) 0.0078(14) -0.0030(15)
N6 0.0236(18) 0.0264(19) 0.0268(19) 0.0038(15) 0.0027(14) -0.0007(16)
N5 0.0290(19) 0.0261(19) 0.0236(18) -0.0021(15) 0.0063(15) 0.0021(16)
C1 0.031(2) 0.027(2) 0.020(2) 0.0000(18) 0.0064(17) 0.0068(19)
C2 0.046(3) 0.029(2) 0.023(2) -0.0017(19) 0.0075(19) -0.001(2)
C3 0.041(3) 0.041(3) 0.026(2) -0.012(2) -0.001(2) -0.003(2)
C4 0.033(3) 0.033(3) 0.039(3) -0.006(2) 0.004(2) -0.003(2)
C5 0.027(2) 0.019(2) 0.026(2) 0.0025(17) 0.0044(17) 0.0037(18)
C6 0.037(2) 0.025(2) 0.021(2) -0.0034(18) 0.0099(18) -0.0020(19)
C7 0.055(3) 0.043(3) 0.022(2) -0.004(2) 0.015(2) -0.010(2)
C8 0.065(3) 0.052(3) 0.034(3) 0.001(2) 0.025(2) -0.017(3)
C9 0.051(3) 0.046(3) 0.035(3) -0.007(2) 0.020(2) -0.018(2)
C10 0.033(2) 0.029(2) 0.024(2) -0.0009(18) 0.0096(18) -0.001(2)
C11 0.030(2) 0.027(2) 0.031(2) -0.0004(19) 0.0103(19) 0.001(2)
C12 0.028(2) 0.030(2) 0.021(2) -0.0004(18) 0.0037(18) 0.000(2)
C13 0.027(2) 0.023(2) 0.027(2) 0.0027(18) 0.0068(18) -0.0017(19)
C14 0.034(3) 0.033(3) 0.034(3) 0.005(2) 0.004(2) -0.001(2)
C15 0.049(3) 0.047(3) 0.027(2) 0.006(2) 0.003(2) 0.001(3)
C16 0.045(3) 0.043(3) 0.024(2) -0.002(2) 0.011(2) -0.006(2)
C17 0.033(2) 0.029(2) 0.023(2) 0.0004(18) 0.0069(18) -0.0055(19)
C18 0.031(2) 0.030(2) 0.028(2) -0.0051(19) 0.0109(19) -0.009(2)
C19 0.041(3) 0.039(3) 0.031(2) -0.006(2) 0.017(2) -0.005(2)
C20 0.042(3) 0.044(3) 0.045(3) -0.012(2) 0.027(2) -0.013(2)
C21 0.028(2) 0.034(3) 0.052(3) -0.010(2) 0.020(2) -0.003(2)
C22 0.026(2) 0.028(2) 0.034(2) -0.0066(19) 0.0088(19) -0.0047(19)
C23 0.035(3) 0.032(3) 0.045(3) 0.002(2) 0.010(2) 0.007(2)
C24 0.028(2) 0.022(2) 0.035(2) 0.0029(19) 0.0082(19) -0.005(2)
C25 0.033(2) 0.026(2) 0.036(2) -0.0062(19) 0.013(2) 0.002(2)
C26 0.060(3) 0.060(4) 0.050(3) -0.008(3) 0.022(3) 0.021(3)
C27 0.110(5) 0.100(5) 0.039(3) -0.011(3) 0.034(3) 0.041(4)
C28 0.081(4) 0.079(4) 0.027(3) -0.001(3) 0.013(3) 0.031(3)
C29 0.037(3) 0.035(3) 0.026(2) -0.003(2) 0.009(2) -0.002(2)
C30 0.030(2) 0.027(2) 0.025(2) 0.0020(18) 0.0002(18) 0.0005(19)
C31 0.048(3) 0.044(3) 0.027(2) 0.004(2) 0.000(2) 0.005(2)
C32 0.045(3) 0.043(3) 0.043(3) 0.015(2) -0.009(2) 0.009(2)
C33 0.029(2) 0.034(3) 0.048(3) 0.006(2) 0.005(2) 0.009(2)
C34 0.021(2) 0.022(2) 0.037(2) 0.0043(18) 0.0057(18) -0.0017(18)
C35 0.026(2) 0.023(2) 0.047(3) -0.001(2) 0.015(2) -0.004(2)
C36 0.027(2) 0.025(2) 0.047(3) -0.001(2) 0.008(2) 0.003(2)
O1 0.054(3) 0.036(3) 0.043(3) 0.000 0.011(3) 0.000

loop_
_atom_type_symbol
_atom_type_description
_atom_type_scat_dispersion_real
_atom_type_scat_dispersion_imag
_atom_type_scat_source
C C 0.0033 0.0016 'International Tables Vol C Tables 4.2.6.8 and 6.1.1.4'
H H 0.0000 0.0000 'International Tables Vol C Tables 4.2.6.8 and 6.1.1.4'
N N 0.0061 0.0033 'International Tables Vol C Tables 4.2.6.8 and 6.1.1.4'
O O 0.0106 0.0060 'International Tables Vol C Tables 4.2.6.8 and 6.1.1.4'
Tb Tb -0.1723 4.1537 'International Tables Vol C Tables 4.2.6.8 and 6.1.1.4'

loop_
_geom_angle_atom_site_label_1
_geom_angle_atom_site_label_2
_geom_angle_atom_site_label_3
_geom_angle
_geom_angle_site_symmetry_1
_geom_angle_site_symmetry_3
O27 Tb4 O30 90.30(10) . .
O27 Tb4 O29 91.06(10) . .
O27 Tb4 O31 92.92(10) . .
O27 Tb4 O25 165.37(9) . .
O27 Tb4 O20 82.08(10) . .
O27 Tb4 N12 65.55(9) . .
O27 Tb4 N11 128.96(9) . .
O30 Tb4 N12 74.22(10) . .
O30 Tb4 N11 74.92(10) . .
O29 Tb4 O30 72.05(10) . .
O29 Tb4 N12 138.49(10) . .
O29 Tb4 N11 127.40(10) . .
O31 Tb4 O30 142.39(9) . .
O31 Tb4 O29 145.21(9) . .
O31 Tb4 N12 73.19(10) . .
O31 Tb4 N11 74.07(9) . .
O25 Tb4 O30 91.06(10) . .
O25 Tb4 O29 75.53(10) . .
O25 Tb4 O31 94.87(9) . .
O25 Tb4 O20 88.48(10) . .
O25 Tb4 N12 128.70(10) . .
O25 Tb4 N11 65.31(9) . .
O20 Tb4 O30 144.93(9) . .
O20 Tb4 O29 73.92(9) . .
O20 Tb4 O31 72.46(9) . .
O20 Tb4 N12 130.71(10) . .
O20 Tb4 N11 134.98(10) . .
N11 Tb4 N12 63.43(10) . .
O19 Tb3 N10 83.99(10) . .
O19 Tb3 N9 85.71(10) . .
O19 Tb3 N7 128.82(10) . .
O19 Tb3 N8 65.36(9) . .
O23 Tb3 O19 91.19(10) . .
O23 Tb3 N10 65.45(10) . .
O23 Tb3 N9 128.56(11) . .
O23 Tb3 N7 85.85(10) . .
O23 Tb3 N8 86.33(10) . .
O18 Tb3 O19 164.20(10) . .
O18 Tb3 O23 92.61(11) . .
O18 Tb3 O21 88.07(11) . .
O18 Tb3 N10 83.67(10) . .
O18 Tb3 N9 79.93(11) . .
O18 Tb3 N7 66.79(10) . .
O18 Tb3 N8 130.19(10) . .
O21 Tb3 O19 92.40(11) . .
O21 Tb3 O23 164.24(11) . .
O21 Tb3 N10 130.21(11) . .
O21 Tb3 N9 67.05(12) . .
O21 Tb3 N7 79.95(11) . .
O21 Tb3 N8 81.25(11) . .
N9 Tb3 N10 63.15(12) . .
N9 Tb3 N7 133.57(11) . .
N9 Tb3 N8 136.08(11) . .
N7 Tb3 N10 137.90(11) . .
N7 Tb3 N8 63.46(10) . .
N8 Tb3 N10 138.05(10) . .
C72 O27 Tb4 126.9(2) . .
Tb4 O30 H30A 111.8 . .
Tb4 O30 H30B 112.4 . .
H30A O30 H30B 101.1 . .
Tb4 O29 H29A 114.3 . .
Tb4 O29 H29B 112.5 . .
H29A O29 H29B 99.8 . .
Tb4 O31 H31A 111.0 . .
Tb4 O31 H31B 110.7 . .
H31A O31 H31B 103.0 . .
C71 O25 Tb4 126.7(3) . .
C48 O20 Tb4 143.8(3) . .
C48 O19 Tb3 124.6(2) . .
C59 O23 Tb3 126.0(3) . .
C47 O18 Tb3 125.3(3) . .
C60 O21 Tb3 124.2(3) . .
C54 N10 Tb3 122.9(3) . .
C58 N10 Tb3 118.1(3) . .
C58 N10 C54 119.0(4) . .
C49 N9 Tb3 116.1(3) . .
C49 N9 C53 119.8(4) . .
C53 N9 Tb3 124.1(3) . .
C42 N7 Tb3 123.3(3) . .
C42 N7 C46 119.8(3) . .
C46 N7 Tb3 116.9(3) . .
C37 N8 Tb3 118.3(2) . .
C41 N8 Tb3 123.0(3) . .
C41 N8 C37 118.5(3) . .
C61 N12 Tb4 122.7(3) . .
C65 N12 Tb4 118.1(2) . .
C65 N12 C61 119.2(3) . .
C66 N11 Tb4 123.2(3) . .
C70 N11 Tb4 118.7(2) . .
C70 N11 C66 118.1(3) . .
N8 C37 C38 122.8(4) . .
N8 C37 C48 114.6(3) . .
C38 C37 C48 122.6(4) . .
C37 C38 H38 120.8 . .
C37 C38 C39 118.4(4) . .
C39 C38 H38 120.8 . .
C38 C39 H39 120.6 . .
C40 C39 C38 118.8(4) . .
C40 C39 H39 120.6 . .
C39 C40 H40 120.0 . .
C41 C40 C39 120.0(4) . .
C41 C40 H40 120.0 . .
N8 C41 C40 121.4(4) . .
N8 C41 C42 114.5(3) . .
C40 C41 C42 124.0(4) . .
N7 C42 C41 115.6(3) . .
N7 C42 C43 120.9(4) . .
C43 C42 C41 123.5(4) . .
C42 C43 H43 120.5 . .
C44 C43 C42 119.0(4) . .
C44 C43 H43 120.5 . .
C43 C44 H44 120.1 . .
C43 C44 C45 119.8(4) . .
C45 C44 H44 120.1 . .
C44 C45 H45 120.8 . .
C46 C45 C44 118.4(4) . .
C46 C45 H45 120.8 . .
N7 C46 C45 122.0(4) . .
N7 C46 C47 114.0(3) . .
C45 C46 C47 124.0(4) . .
O18 C47 C46 116.8(4) . .
O17 C47 O18 124.9(4) . .
O17 C47 C46 118.3(4) . .
O20 C48 O19 124.7(4) . .
O20 C48 C37 118.6(4) . .
O19 C48 C37 116.7(4) . .
N9 C49 C50 121.1(5) . .
N9 C49 C60 115.9(4) . .
C50 C49 C60 123.0(5) . .
C49 C50 H50 120.6 . .
C51 C50 C49 118.9(5) . .
C51 C50 H50 120.6 . .
C50 C51 H51 119.8 . .
C50 C51 C52 120.4(5) . .
C52 C51 H51 119.8 . .
C51 C52 H52 120.8 . .
C51 C52 C53 118.5(5) . .
C53 C52 H52 120.8 . .
N9 C53 C52 121.4(5) . .
N9 C53 C54 115.0(4) . .
C52 C53 C54 123.6(4) . .
N10 C54 C53 114.7(4) . .
N10 C54 C55 121.0(4) . .
C55 C54 C53 124.4(4) . .
C54 C55 H55 120.2 . .
C56 C55 C54 119.7(4) . .
C56 C55 H55 120.2 . .
C55 C56 H56 120.4 . .
C57 C56 C55 119.2(5) . .
C57 C56 H56 120.4 . .
C56 C57 H57 120.5 . .
C56 C57 C58 119.0(5) . .
C58 C57 H57 120.5 . .
N10 C58 C57 122.2(4) . .
N10 C58 C59 114.0(4) . .
C57 C58 C59 123.8(4) . .
O23 C59 C58 115.9(4) . .
O24 C59 O23 124.3(4) . .
O24 C59 C58 119.8(4) . .
O22 C60 O21 125.5(5) . .
O22 C60 C49 118.4(5) . .
O21 C60 C49 116.1(4) . .
N12 C61 C62 121.1(4) . .
N12 C61 C66 115.9(3) . .
C62 C61 C66 123.0(4) . .
C61 C62 H62 120.5 . .
C63 C62 C61 119.0(4) . .
C63 C62 H62 120.5 . .
C62 C63 H63 120.2 . .
C64 C63 C62 119.7(4) . .
C64 C63 H63 120.2 . .
C63 C64 H64 120.6 . .
C65 C64 C63 118.9(4) . .
C65 C64 H64 120.6 . .
N12 C65 C64 122.2(4) . .
N12 C65 C72 114.3(3) . .
C64 C65 C72 123.5(4) . .
N11 C66 C61 114.7(3) . .
N11 C66 C67 122.1(4) . .
C67 C66 C61 123.2(4) . .
C66 C67 H67 120.7 . .
C66 C67 C68 118.7(4) . .
C68 C67 H67 120.7 . .
C67 C68 H68 120.1 . .
C67 C68 C69 119.8(4) . .
C69 C68 H68 120.1 . .
C68 C69 H69 120.9 . .
C70 C69 C68 118.2(4) . .
C70 C69 H69 120.9 . .
N11 C70 C69 123.1(4) . .
N11 C70 C71 113.5(3) . .
C69 C70 C71 123.4(4) . .
O25 C71 C70 115.7(4) . .
O26 C71 O25 127.0(4) . .
O26 C71 C70 117.3(4) . .
O28 C72 O27 125.5(4) . .
O28 C72 C65 119.4(3) . .
O27 C72 C65 115.1(3) . .
O4 Tb1 O8 96.03(10) . .
O4 Tb1 O3 165.05(9) . .
O4 Tb1 N4 87.58(10) . .
O4 Tb1 N3 82.50(10) . .
O4 Tb1 N1 66.17(10) . .
O4 Tb1 N2 129.38(10) . .
O8 Tb1 O3 87.24(10) . .
O8 Tb1 N4 65.50(10) . .
O8 Tb1 N3 128.60(10) . .
O8 Tb1 N1 86.33(10) . .
O8 Tb1 N2 83.37(10) . .
O6 Tb1 O4 90.21(11) . .
O6 Tb1 O8 164.24(10) . .
O6 Tb1 O3 90.44(10) . .
O6 Tb1 N4 129.42(10) . .
O6 Tb1 N3 66.51(10) . .
O6 Tb1 N1 82.97(10) . .
O6 Tb1 N2 81.49(10) . .
O3 Tb1 N4 80.49(9) . .
O3 Tb1 N3 84.06(10) . .
O3 Tb1 N1 128.71(9) . .
O3 Tb1 N2 65.44(9) . .
N3 Tb1 N4 63.10(10) . .
N3 Tb1 N1 136.09(10) . .
N3 Tb1 N2 135.52(10) . .
N1 Tb1 N4 139.54(10) . .
N1 Tb1 N2 63.28(10) . .
N2 Tb1 N4 134.82(10) . .
O2 Tb2 N6 132.49(10) . .
O2 Tb2 N5 134.54(10) . .
O15 Tb2 O2 72.06(9) . .
O15 Tb2 N6 73.47(10) . .
O15 Tb2 N5 75.77(10) . .
O14 Tb2 O2 70.04(9) . .
O14 Tb2 O15 142.10(10) . .
O14 Tb2 O16 71.69(10) . .
O14 Tb2 N6 135.71(11) . .
O14 Tb2 N5 134.20(11) . .
O12 Tb2 O2 84.23(10) . .
O12 Tb2 O15 92.97(10) . .
O12 Tb2 O14 83.18(11) . .
O12 Tb2 O16 86.74(10) . .
O12 Tb2 O10 163.94(10) . .
O12 Tb2 N6 65.96(10) . .
O12 Tb2 N5 129.05(10) . .
O16 Tb2 O2 141.43(9) . .
O16 Tb2 O15 145.97(9) . .
O16 Tb2 N6 75.44(10) . .
O16 Tb2 N5 78.15(10) . .
O10 Tb2 O2 86.94(10) . .
O10 Tb2 O15 97.04(10) . .
O10 Tb2 O14 81.21(11) . .
O10 Tb2 O16 91.88(10) . .
O10 Tb2 N6 129.07(10) . .
O10 Tb2 N5 65.97(10) . .
N6 Tb2 N5 63.18(10) . .
C11 O4 Tb1 125.8(2) . .
C24 O8 Tb1 126.3(3) . .
C23 O6 Tb1 125.1(3) . .
C12 O3 Tb1 123.8(2) . .
C12 O2 Tb2 145.1(3) . .
Tb2 O15 H15A 110.8 . .
Tb2 O15 H15B 110.2 . .
H15A O15 H15B 103.2 . .
Tb2 O14 H14A 127.6 . .
Tb2 O14 H14B 127.8 . .
H14A O14 H14B 104.6 . .
C35 O12 Tb2 126.9(3) . .
Tb2 O16 H16A 109.7 . .
Tb2 O16 H16B 109.9 . .
H16A O16 H16B 104.0 . .
C36 O10 Tb2 126.7(3) . .
C13 N4 Tb1 117.8(2) . .
C13 N4 C17 119.2(3) . .
C17 N4 Tb1 122.8(3) . .
C18 N3 Tb1 124.2(3) . .
C22 N3 Tb1 116.9(2) . .
C22 N3 C18 118.8(3) . .
C1 N1 Tb1 123.5(3) . .
C1 N1 C5 119.2(3) . .
C5 N1 Tb1 117.2(2) . .
C6 N2 Tb1 123.0(2) . .
C10 N2 Tb1 118.5(2) . .
C10 N2 C6 118.4(3) . .
C30 N6 Tb2 123.3(3) . .
C34 N6 Tb2 117.7(2) . .
C34 N6 C30 119.1(3) . .
C25 N5 Tb2 117.0(2) . .
C29 N5 Tb2 123.4(3) . .
C29 N5 C25 119.5(3) . .
N1 C1 C2 121.1(4) . .
N1 C1 C6 115.2(3) . .
C2 C1 C6 123.6(4) . .
C1 C2 H2 120.3 . .
C3 C2 C1 119.3(4) . .
C3 C2 H2 120.3 . .
C2 C3 H3 120.2 . .
C2 C3 C4 119.6(4) . .
C4 C3 H3 120.2 . .
C3 C4 H4 120.7 . .
C3 C4 C5 118.6(4) . .
C5 C4 H4 120.7 . .
N1 C5 C4 122.1(4) . .
N1 C5 C11 115.2(3) . .
C4 C5 C11 122.7(4) . .
N2 C6 C1 114.9(3) . .
N2 C6 C7 121.5(4) . .
C7 C6 C1 123.6(4) . .
C6 C7 H7 120.2 . .
C8 C7 C6 119.6(4) . .
C8 C7 H7 120.2 . .
C7 C8 H8 120.5 . .
C9 C8 C7 118.9(4) . .
C9 C8 H8 120.5 . .
C8 C9 H9 120.6 . .
C10 C9 C8 118.8(4) . .
C10 C9 H9 120.6 . .
N2 C10 C9 122.8(4) . .
N2 C10 C12 115.2(3) . .
C9 C10 C12 122.0(4) . .
O5 C11 O4 125.9(4) . .
O5 C11 C5 118.5(4) . .
O4 C11 C5 115.6(4) . .
O3 C12 C10 116.9(4) . .
O2 C12 O3 124.1(3) . .
O2 C12 C10 119.0(4) . .
N4 C13 C14 122.0(4) . .
N4 C13 C24 114.3(3) . .
C14 C13 C24 123.7(4) . .
C13 C14 H14 120.5 . .
C13 C14 C15 119.1(4) . .
C15 C14 H14 120.5 . .
C14 C15 H15 120.3 . .
C16 C15 C14 119.3(4) . .
C16 C15 H15 120.3 . .
C15 C16 H16 120.2 . .
C15 C16 C17 119.6(4) . .
C17 C16 H16 120.2 . .
N4 C17 C16 120.8(4) . .
N4 C17 C18 114.9(3) . .
C16 C17 C18 124.3(4) . .
N3 C18 C17 114.7(3) . .
N3 C18 C19 121.7(4) . .
C19 C18 C17 123.5(4) . .
C18 C19 H19 120.6 . .
C20 C19 C18 118.7(4) . .
C20 C19 H19 120.6 . .
C19 C20 H20 119.9 . .
C19 C20 C21 120.2(4) . .
C21 C20 H20 119.9 . .
C20 C21 H21 120.9 . .
C20 C21 C22 118.2(4) . .
C22 C21 H21 120.9 . .
N3 C22 C21 122.4(4) . .
N3 C22 C23 115.1(4) . .
C21 C22 C23 122.6(4) . .
O7 C23 O6 125.5(4) . .
O7 C23 C22 118.7(4) . .
O6 C23 C22 115.8(4) . .
O9 C24 O8 124.7(4) . .
O9 C24 C13 119.5(4) . .
O8 C24 C13 115.8(4) . .
N5 C25 C26 122.7(4) . .
N5 C25 C36 115.0(3) . .
C26 C25 C36 122.3(4) . .
C25 C26 H26 121.2 . .
C25 C26 C27 117.7(5) . .
C27 C26 H26 121.2 . .
C26 C27 H27 119.7 . .
C28 C27 C26 120.7(5) . .
C28 C27 H27 119.7 . .
C27 C28 H28 120.7 . .
C27 C28 C29 118.6(5) . .
C29 C28 H28 120.7 . .
N5 C29 C28 121.0(4) . .
N5 C29 C30 114.9(3) . .
C28 C29 C30 124.2(4) . .
N6 C30 C29 114.9(3) . .
N6 C30 C31 121.2(4) . .
C31 C30 C29 124.0(4) . .
C30 C31 H31 120.8 . .
C32 C31 C30 118.4(4) . .
C32 C31 H31 120.8 . .
C31 C32 H32 119.8 . .
C33 C32 C31 120.4(4) . .
C33 C32 H32 119.8 . .
C32 C33 H33 121.0 . .
C34 C33 C32 117.9(4) . .
C34 C33 H33 121.0 . .
N6 C34 C33 123.0(4) . .
N6 C34 C35 114.7(3) . .
C33 C34 C35 122.3(4) . .
O12 C35 C34 114.8(4) . .
O13 C35 O12 125.5(4) . .
O13 C35 C34 119.8(4) . .
O10 C36 C25 115.1(4) . .
O11 C36 O10 126.2(4) . .
O11 C36 C25 118.7(4) . .
H1A O1 H1A 78.3 . 2_556
H1A O1 H1B 104.5 2_556 2_556
H1A O1 H1B 104.5 . .
H1A O1 H1B 37.5 . 2_556
H1B O1 H1A 37.5 . 2_556
H1B O1 H1B 138.9 . 2_556

loop_
_geom_bond_atom_site_label_1
_geom_bond_atom_site_label_2
_geom_bond_distance
_geom_bond_site_symmetry_2
Tb4 O27 2.318(3) .
Tb4 O30 2.410(3) .
Tb4 O29 2.398(3) .
Tb4 O31 2.395(3) .
Tb4 O25 2.332(3) .
Tb4 O20 2.392(3) .
Tb4 N12 2.501(3) .
Tb4 N11 2.500(3) .
Tb3 O19 2.377(3) .
Tb3 O23 2.333(3) .
Tb3 O18 2.302(3) .
Tb3 O21 2.314(3) .
Tb3 N10 2.510(3) .
Tb3 N9 2.481(3) .
Tb3 N7 2.482(3) .
Tb3 N8 2.504(3) .
O28 C72 1.231(4) .
O27 C72 1.279(5) .
O30 H30A 0.9178 .
O30 H30B 0.9162 .
O29 H29A 0.9485 .
O29 H29B 0.9446 .
O31 H31A 0.8820 .
O31 H31B 0.8804 .
O25 C71 1.265(5) .
O26 C71 1.237(5) .
O20 C48 1.241(5) .
O19 C48 1.276(5) .
O23 C59 1.274(5) .
O24 C59 1.239(5) .
O18 C47 1.254(5) .
O17 C47 1.235(5) .
O22 C60 1.227(6) .
O21 C60 1.273(6) .
N10 C54 1.342(5) .
N10 C58 1.342(5) .
N9 C49 1.337(6) .
N9 C53 1.338(5) .
N7 C42 1.337(5) .
N7 C46 1.343(5) .
N8 C37 1.347(5) .
N8 C41 1.342(5) .
N12 C61 1.344(5) .
N12 C65 1.342(5) .
N11 C66 1.352(5) .
N11 C70 1.345(5) .
C37 C38 1.376(5) .
C37 C48 1.501(5) .
C38 H38 0.9300 .
C38 C39 1.381(6) .
C39 H39 0.9300 .
C39 C40 1.380(6) .
C40 H40 0.9300 .
C40 C41 1.375(6) .
C41 C42 1.486(6) .
C42 C43 1.389(6) .
C43 H43 0.9300 .
C43 C44 1.369(7) .
C44 H44 0.9300 .
C44 C45 1.387(7) .
C45 H45 0.9300 .
C45 C46 1.366(6) .
C46 C47 1.522(6) .
C49 C50 1.387(6) .
C49 C60 1.506(7) .
C50 H50 0.9300 .
C50 C51 1.358(8) .
C51 H51 0.9300 .
C51 C52 1.373(7) .
C52 H52 0.9300 .
C52 C53 1.382(6) .
C53 C54 1.487(6) .
C54 C55 1.383(6) .
C55 H55 0.9300 .
C55 C56 1.374(7) .
C56 H56 0.9300 .
C56 C57 1.366(7) .
C57 H57 0.9300 .
C57 C58 1.376(6) .
C58 C59 1.514(6) .
C61 C62 1.384(6) .
C61 C66 1.477(6) .
C62 H62 0.9300 .
C62 C63 1.377(6) .
C63 H63 0.9300 .
C63 C64 1.371(6) .
C64 H64 0.9300 .
C64 C65 1.369(6) .
C65 C72 1.516(5) .
C66 C67 1.378(5) .
C67 H67 0.9300 .
C67 C68 1.381(6) .
C68 H68 0.9300 .
C68 C69 1.385(6) .
C69 H69 0.9300 .
C69 C70 1.369(6) .
C70 C71 1.524(6) .
Tb1 O4 2.320(3) .
Tb1 O8 2.333(3) .
Tb1 O6 2.314(3) .
Tb1 O3 2.406(3) .
Tb1 N4 2.513(3) .
Tb1 N3 2.486(3) .
Tb1 N1 2.492(3) .
Tb1 N2 2.505(3) .
Tb2 O2 2.424(3) .
Tb2 O15 2.399(3) .
Tb2 O14 2.374(3) .
Tb2 O12 2.297(3) .
Tb2 O16 2.382(3) .
Tb2 O10 2.305(3) .
Tb2 N6 2.492(3) .
Tb2 N5 2.498(3) .
O5 C11 1.232(5) .
O4 C11 1.277(5) .
O9 C24 1.239(5) .
O8 C24 1.273(5) .
O7 C23 1.222(5) .
O6 C23 1.271(5) .
O3 C12 1.276(5) .
O2 C12 1.248(5) .
O15 H15A 0.8758 .
O15 H15B 0.8742 .
O14 H14A 0.8826 .
O14 H14B 0.8835 .
O12 C35 1.278(5) .
O13 C35 1.225(5) .
O16 H16A 0.8614 .
O16 H16B 0.8614 .
O10 C36 1.274(5) .
O11 C36 1.221(5) .
N4 C13 1.341(5) .
N4 C17 1.346(5) .
N3 C18 1.338(5) .
N3 C22 1.334(5) .
N1 C1 1.339(5) .
N1 C5 1.343(5) .
N2 C6 1.345(5) .
N2 C10 1.344(5) .
N6 C30 1.351(5) .
N6 C34 1.332(5) .
N5 C25 1.342(5) .
N5 C29 1.339(5) .
C1 C2 1.391(5) .
C1 C6 1.483(6) .
C2 H2 0.9300 .
C2 C3 1.369(6) .
C3 H3 0.9300 .
C3 C4 1.374(6) .
C4 H4 0.9300 .
C4 C5 1.381(5) .
C5 C11 1.507(5) .
C6 C7 1.380(5) .
C7 H7 0.9300 .
C7 C8 1.380(6) .
C8 H8 0.9300 .
C8 C9 1.377(6) .
C9 H9 0.9300 .
C9 C10 1.373(6) .
C10 C12 1.503(5) .
C13 C14 1.374(5) .
C13 C24 1.516(6) .
C14 H14 0.9300 .
C14 C15 1.379(6) .
C15 H15 0.9300 .
C15 C16 1.363(6) .
C16 H16 0.9300 .
C16 C17 1.392(6) .
C17 C18 1.487(6) .
C18 C19 1.387(6) .
C19 H19 0.9300 .
C19 C20 1.367(6) .
C20 H20 0.9300 .
C20 C21 1.368(6) .
C21 H21 0.9300 .
C21 C22 1.387(6) .
C22 C23 1.517(6) .
C25 C26 1.366(6) .
C25 C36 1.509(6) .
C26 H26 0.9300 .
C26 C27 1.377(7) .
C27 H27 0.9300 .
C27 C28 1.373(7) .
C28 H28 0.9300 .
C28 C29 1.385(6) .
C29 C30 1.482(6) .
C30 C31 1.390(6) .
C31 H31 0.9300 .
C31 C32 1.380(6) .
C32 H32 0.9300 .
C32 C33 1.378(6) .
C33 H33 0.9300 .
C33 C34 1.373(6) .
C34 C35 1.520(6) .
O1 H1A 0.85(10) 2_556
O1 H1A 0.8504 .
O1 H1B 0.85(5) 2_556
O1 H1B 0.8500 .

loop_
_geom_torsion_atom_site_label_1
_geom_torsion_atom_site_label_2
_geom_torsion_atom_site_label_3
_geom_torsion_atom_site_label_4
_geom_torsion
Tb4 O27 C72 O28 -177.5(3)
Tb4 O27 C72 C65 2.2(5)
Tb4 O25 C71 O26 177.2(3)
Tb4 O25 C71 C70 -3.4(5)
Tb4 O20 C48 O19 16.0(7)
Tb4 O20 C48 C37 -164.6(3)
Tb4 N12 C61 C62 177.0(3)
Tb4 N12 C61 C66 -3.8(5)
Tb4 N12 C65 C64 -176.6(3)
Tb4 N12 C65 C72 2.9(4)
Tb4 N11 C66 C61 0.3(5)
Tb4 N11 C66 C67 178.7(3)
Tb4 N11 C70 C69 -179.9(3)
Tb4 N11 C70 C71 -1.0(4)
Tb3 O19 C48 O20 174.7(3)
Tb3 O19 C48 C37 -4.7(5)
Tb3 O23 C59 O24 172.3(3)
Tb3 O23 C59 C58 -8.1(5)
Tb3 O18 C47 O17 -173.7(3)
Tb3 O18 C47 C46 6.3(5)
Tb3 O21 C60 O22 -171.8(4)
Tb3 O21 C60 C49 8.7(6)
Tb3 N10 C54 C53 5.3(5)
Tb3 N10 C54 C55 -175.8(3)
Tb3 N10 C58 C57 177.2(3)
Tb3 N10 C58 C59 -3.6(5)
Tb3 N9 C49 C50 177.9(3)
Tb3 N9 C49 C60 -2.9(5)
Tb3 N9 C53 C52 -178.6(3)
Tb3 N9 C53 C54 -0.5(5)
Tb3 N7 C42 C41 -4.1(5)
Tb3 N7 C42 C43 177.2(3)
Tb3 N7 C46 C45 -176.7(4)
Tb3 N7 C46 C47 3.5(5)
Tb3 N8 C37 C38 -174.5(3)
Tb3 N8 C37 C48 5.1(4)
Tb3 N8 C41 C40 176.2(3)
Tb3 N8 C41 C42 -1.3(5)
N10 C54 C55 C56 -1.5(7)
N10 C58 C59 O23 7.2(6)
N10 C58 C59 O24 -173.2(4)
N9 C49 C50 C51 0.9(7)
N9 C49 C60 O22 177.3(5)
N9 C49 C60 O21 -3.2(6)
N9 C53 C54 N10 -3.0(5)
N9 C53 C54 C55 178.1(4)
N7 C42 C43 C44 0.8(7)
N7 C46 C47 O18 -6.2(6)
N7 C46 C47 O17 173.9(4)
N8 C37 C38 C39 -2.0(6)
N8 C37 C48 O20 179.9(4)
N8 C37 C48 O19 -0.6(5)
N8 C41 C42 N7 3.4(5)
N8 C41 C42 C43 -177.9(4)
N12 C61 C62 C63 -0.3(7)
N12 C61 C66 N11 2.2(5)
N12 C61 C66 C67 -176.2(4)
N12 C65 C72 O28 176.5(4)
N12 C65 C72 O27 -3.2(5)
N11 C66 C67 C68 0.5(7)
N11 C70 C71 O25 2.6(5)
N11 C70 C71 O26 -177.8(3)
C37 N8 C41 C40 1.2(6)
C37 N8 C41 C42 -176.3(4)
C37 C38 C39 C40 1.3(7)
C38 C37 C48 O20 -0.5(6)
C38 C37 C48 O19 178.9(4)
C38 C39 C40 C41 0.5(7)
C39 C40 C41 N8 -1.8(7)
C39 C40 C41 C42 175.4(4)
C40 C41 C42 N7 -174.0(4)
C40 C41 C42 C43 4.7(7)
C41 N8 C37 C38 0.8(6)
C41 N8 C37 C48 -179.7(3)
C41 C42 C43 C44 -177.9(5)
C42 N7 C46 C45 2.8(7)
C42 N7 C46 C47 -177.0(4)
C42 C43 C44 C45 0.3(8)
C43 C44 C45 C46 0.1(8)
C44 C45 C46 N7 -1.7(8)
C44 C45 C46 C47 178.1(5)
C45 C46 C47 O18 174.0(4)
C45 C46 C47 O17 -6.0(7)
C46 N7 C42 C41 176.4(4)
C46 N7 C42 C43 -2.3(6)
C48 C37 C38 C39 178.5(4)
C49 N9 C53 C52 -1.3(6)
C49 N9 C53 C54 176.8(4)
C49 C50 C51 C52 -1.1(8)
C50 C49 C60 O22 -3.5(8)
C50 C49 C60 O21 176.0(4)
C50 C51 C52 C53 0.2(7)
C51 C52 C53 N9 1.1(7)
C51 C52 C53 C54 -176.9(4)
C52 C53 C54 N10 175.0(4)
C52 C53 C54 C55 -3.8(7)
C53 N9 C49 C50 0.3(6)
C53 N9 C49 C60 179.6(4)
C53 C54 C55 C56 177.3(4)
C54 N10 C58 C57 -1.1(6)
C54 N10 C58 C59 178.2(4)
C54 C55 C56 C57 -0.8(8)
C55 C56 C57 C58 2.0(7)
C56 C57 C58 N10 -1.1(7)
C56 C57 C58 C59 179.7(4)
C57 C58 C59 O23 -173.6(4)
C57 C58 C59 O24 6.1(7)
C58 N10 C54 C53 -176.5(4)
C58 N10 C54 C55 2.4(6)
C60 C49 C50 C51 -178.3(5)
C61 N12 C65 C64 0.8(6)
C61 N12 C65 C72 -179.7(3)
C61 C62 C63 C64 0.4(8)
C61 C66 C67 C68 178.8(4)
C62 C61 C66 N11 -178.6(4)
C62 C61 C66 C67 3.0(7)
C62 C63 C64 C65 0.1(8)
C63 C64 C65 N12 -0.8(7)
C63 C64 C65 C72 179.9(4)
C64 C65 C72 O28 -4.1(6)
C64 C65 C72 O27 176.2(4)
C65 N12 C61 C62 -0.3(6)
C65 N12 C61 C66 178.9(3)
C66 N11 C70 C69 -0.7(6)
C66 N11 C70 C71 178.2(3)
C66 C61 C62 C63 -179.5(4)
C66 C67 C68 C69 0.5(7)
C67 C68 C69 C70 -1.5(7)
C68 C69 C70 N11 1.7(7)
C68 C69 C70 C71 -177.1(4)
C69 C70 C71 O25 -178.5(4)
C69 C70 C71 O26 1.1(6)
C70 N11 C66 C61 -178.9(3)
C70 N11 C66 C67 -0.4(6)
Tb1 O4 C11 O5 -177.1(3)
Tb1 O4 C11 C5 2.1(5)
Tb1 O8 C24 O9 -176.1(3)
Tb1 O8 C24 C13 4.5(5)
Tb1 O6 C23 O7 173.8(4)
Tb1 O6 C23 C22 -7.7(5)
Tb1 O3 C12 O2 -176.3(3)
Tb1 O3 C12 C10 3.1(5)
Tb1 N4 C13 C14 -173.8(3)
Tb1 N4 C13 C24 5.2(4)
Tb1 N4 C17 C16 173.9(3)
Tb1 N4 C17 C18 -5.3(5)
Tb1 N3 C18 C17 -4.5(5)
Tb1 N3 C18 C19 176.0(3)
Tb1 N3 C22 C21 -175.8(3)
Tb1 N3 C22 C23 5.3(4)
Tb1 N1 C1 C2 176.7(3)
Tb1 N1 C1 C6 -1.8(5)
Tb1 N1 C5 C4 -177.9(3)
Tb1 N1 C5 C11 0.5(4)
Tb1 N2 C6 C1 -0.7(5)
Tb1 N2 C6 C7 -179.1(3)
Tb1 N2 C10 C9 179.1(3)
Tb1 N2 C10 C12 -1.1(5)
Tb2 O2 C12 O3 -11.4(8)
Tb2 O2 C12 C10 169.2(3)
Tb2 O12 C35 O13 177.7(3)
Tb2 O12 C35 C34 -2.9(5)
Tb2 O10 C36 O11 -178.1(3)
Tb2 O10 C36 C25 4.3(5)
Tb2 N6 C30 C29 3.5(5)
Tb2 N6 C30 C31 -176.9(3)
Tb2 N6 C34 C33 177.9(3)
Tb2 N6 C34 C35 -0.8(4)
Tb2 N5 C25 C26 -175.3(4)
Tb2 N5 C25 C36 3.9(5)
Tb2 N5 C29 C28 174.7(4)
Tb2 N5 C29 C30 -6.6(5)
N4 C13 C14 C15 -0.4(6)
N4 C13 C24 O9 174.3(4)
N4 C13 C24 O8 -6.2(5)
N4 C17 C18 N3 6.1(5)
N4 C17 C18 C19 -174.4(4)
N3 C18 C19 C20 0.0(6)
N3 C22 C23 O7 179.5(4)
N3 C22 C23 O6 0.9(6)
N1 C1 C2 C3 0.7(6)
N1 C1 C6 N2 1.6(5)
N1 C1 C6 C7 179.9(4)
N1 C5 C11 O5 177.7(4)
N1 C5 C11 O4 -1.5(5)
N2 C6 C7 C8 0.4(7)
N2 C10 C12 O3 -1.2(5)
N2 C10 C12 O2 178.3(4)
N6 C30 C31 C32 -1.1(7)
N6 C34 C35 O12 2.2(5)
N6 C34 C35 O13 -178.4(4)
N5 C25 C26 C27 -0.3(8)
N5 C25 C36 O10 -5.2(5)
N5 C25 C36 O11 176.9(4)
N5 C29 C30 N6 1.9(5)
N5 C29 C30 C31 -177.7(4)
C1 N1 C5 C4 -1.1(6)
C1 N1 C5 C11 177.2(3)
C1 C2 C3 C4 -0.5(7)
C1 C6 C7 C8 -177.9(4)
C2 C1 C6 N2 -176.8(4)
C2 C1 C6 C7 1.5(7)
C2 C3 C4 C5 -0.5(6)
C3 C4 C5 N1 1.3(6)
C3 C4 C5 C11 -176.9(4)
C4 C5 C11 O5 -4.0(6)
C4 C5 C11 O4 176.8(4)
C5 N1 C1 C2 0.1(6)
C5 N1 C1 C6 -178.3(3)
C6 N2 C10 C9 0.2(6)
C6 N2 C10 C12 179.9(3)
C6 C1 C2 C3 179.0(4)
C6 C7 C8 C9 -0.4(7)
C7 C8 C9 C10 0.3(7)
C8 C9 C10 N2 -0.2(7)
C8 C9 C10 C12 -180.0(4)
C9 C10 C12 O3 178.6(4)
C9 C10 C12 O2 -2.0(6)
C10 N2 C6 C1 178.2(3)
C10 N2 C6 C7 -0.2(6)
C13 N4 C17 C16 -0.7(6)
C13 N4 C17 C18 -179.9(3)
C13 C14 C15 C16 -0.6(7)
C14 C13 C24 O9 -6.7(6)
C14 C13 C24 O8 172.8(4)
C14 C15 C16 C17 0.9(7)
C15 C16 C17 N4 -0.3(6)
C15 C16 C17 C18 178.9(4)
C16 C17 C18 N3 -173.1(4)
C16 C17 C18 C19 6.4(6)
C17 N4 C13 C14 1.1(6)
C17 N4 C13 C24 -179.9(3)
C17 C18 C19 C20 -179.4(4)
C18 N3 C22 C21 1.1(6)
C18 N3 C22 C23 -177.8(3)
C18 C19 C20 C21 0.3(7)
C19 C20 C21 C22 0.1(6)
C20 C21 C22 N3 -0.8(6)
C20 C21 C22 C23 178.0(4)
C21 C22 C23 O7 0.6(7)
C21 C22 C23 O6 -178.0(4)
C22 N3 C18 C17 178.8(3)
C22 N3 C18 C19 -0.7(6)
C24 C13 C14 C15 -179.3(4)
C25 N5 C29 C28 -0.7(6)
C25 N5 C29 C30 178.0(4)
C25 C26 C27 C28 0.6(10)
C26 C25 C36 O10 174.0(4)
C26 C25 C36 O11 -3.8(7)
C26 C27 C28 C29 -0.9(10)
C27 C28 C29 N5 1.0(8)
C27 C28 C29 C30 -177.6(5)
C28 C29 C30 N6 -179.4(5)
C28 C29 C30 C31 1.0(7)
C29 N5 C25 C26 0.4(6)
C29 N5 C25 C36 179.6(4)
C29 C30 C31 C32 178.5(4)
C30 N6 C34 C33 -0.9(6)
C30 N6 C34 C35 -179.6(3)
C30 C31 C32 C33 -0.7(7)
C31 C32 C33 C34 1.6(7)
C32 C33 C34 N6 -0.8(6)
C32 C33 C34 C35 177.8(4)
C33 C34 C35 O12 -176.5(4)
C33 C34 C35 O13 2.9(6)
C34 N6 C30 C29 -177.8(3)
C34 N6 C30 C31 1.8(6)
C36 C25 C26 C27 -179.5(5)
